data_7038058
loop_
_publ_author_name
'Zhao, Bei'
'Xiao, Yang'
'Yuan, Dan'
'Lu, Chengrong'
'Yao, Yingming'

_publ_section_title
;
 Synthesis and characterization of bridged bis(amidato) rare earth metal
 amides and their applications in C-N bond formation reactions.
;
_journal_issue 9
_journal_name_full 'Dalton transactions (Cambridge, England : 2003)'
_journal_page_first 3880
_journal_page_last 3887
_journal_paper_doi 10.1039/c5dt04217h
_journal_volume 45
_journal_year 2016
_chemical_formula_sum 'C65 H56 N6 Nd2 O4 Si4'
_chemical_formula_weight 1386.00
_chemical_name_systematic
; 
 ? 
;
_space_group_IT_number 15
_symmetry_cell_setting monoclinic
_symmetry_space_group_name_Hall '-C 2yc'
_symmetry_space_group_name_H-M 'C 1 2/c 1'
_atom_sites_solution_hydrogens geom
_atom_sites_solution_primary direct
_atom_sites_solution_secondary difmap
_audit_creation_method SHELXL-97
_audit_update_record
;
2015-12-28 deposited with the CCDC.
2016-01-20 downloaded from the CCDC.
;
_cell_angle_alpha 90.00
_cell_angle_beta 116.442(17)
_cell_angle_gamma 90.00
_cell_formula_units_Z 4
_cell_length_a 20.64(4)
_cell_length_b 19.893(16)
_cell_length_c 20.36(2)
_cell_measurement_reflns_used 21353
_cell_measurement_temperature 293(2)
_cell_measurement_theta_max 26.37
_cell_measurement_theta_min 2.85
_cell_volume 7485(17)
_computing_structure_refinement 'SHELXL-97 (Sheldrick, 1997)'
_computing_structure_solution 'SHELXS-97 (Sheldrick, 1990)'
_diffrn_ambient_temperature 293(2)
_diffrn_measured_fraction_theta_full 0.985
_diffrn_measured_fraction_theta_max 0.985
_diffrn_measurement_device_type 'Xcalibur, Atlas, Gemini'
_diffrn_measurement_method '\w scans'
_diffrn_radiation_monochromator graphite
_diffrn_radiation_source 'fine-focus sealed tube'
_diffrn_radiation_type MoK\a
_diffrn_radiation_wavelength 0.71075
_diffrn_reflns_av_R_equivalents 0.0412
_diffrn_reflns_av_sigmaI/netI 0.0871
_diffrn_reflns_limit_h_max 25
_diffrn_reflns_limit_h_min -15
_diffrn_reflns_limit_k_max 23
_diffrn_reflns_limit_k_min -24
_diffrn_reflns_limit_l_max 25
_diffrn_reflns_limit_l_min -25
_diffrn_reflns_number 16113
_diffrn_reflns_theta_full 26.37
_diffrn_reflns_theta_max 26.37
_diffrn_reflns_theta_min 2.85
_exptl_absorpt_coefficient_mu 1.479
_exptl_absorpt_correction_T_max 0.3841
_exptl_absorpt_correction_T_min 0.2312
_exptl_crystal_colour blue-green
_exptl_crystal_density_diffrn 1.230
_exptl_crystal_density_method 'not measured'
_exptl_crystal_description 'block needle'
_exptl_crystal_F_000 2784
_exptl_crystal_size_max 1.40
_exptl_crystal_size_mid 0.80
_exptl_crystal_size_min 0.80
_refine_diff_density_max 1.587
_refine_diff_density_min -1.469
_refine_diff_density_rms 0.114
_refine_ls_extinction_method none
_refine_ls_goodness_of_fit_ref 1.091
_refine_ls_hydrogen_treatment mixed
_refine_ls_matrix_type full
_refine_ls_number_parameters 348
_refine_ls_number_reflns 7539
_refine_ls_number_restraints 10
_refine_ls_restrained_S_all 1.096
_refine_ls_R_factor_all 0.1006
_refine_ls_R_factor_gt 0.0754
_refine_ls_shift/su_max 0.001
_refine_ls_shift/su_mean 0.000
_refine_ls_structure_factor_coef Fsqd
_refine_ls_weighting_details 'calc w=1/[\s^2^(Fo^2^)+(0.0785P)^2^+44.1985P] where P=(Fo^2^+2Fc^2^)/3'
_refine_ls_weighting_scheme calc
_refine_ls_wR_factor_gt 0.1809
_refine_ls_wR_factor_ref 0.2030
_reflns_number_gt 5564
_reflns_number_total 7539
_reflns_threshold_expression >2sigma(I)
_cod_data_source_file c5dt04217h2.cif
_cod_data_source_block shelxl
_cod_depositor_comments
;
The following automatic conversions were performed:

'_symmetry_cell_setting' value 'Monoclinic' changed to 'monoclinic'
according to
/usr/data/users/saulius/crontab/automatic-downloads/rss-feeds/RSC/lib/dictionaries/cif_core.dic
dictionary named 'cif_core.dic' version 2.4.2 from 2011-04-26.

Automatic conversion script
Id: cif_fix_values 4268 2015-11-12 08:31:59Z antanas 

 Adding full bibliography for 7038055--7038059.cif.
;
_cod_original_cell_volume 7482(16)
_cod_original_sg_symbol_H-M C12/c1
_cod_database_code 7038058

loop_
_symmetry_equiv_pos_as_xyz
'x, y, z'
'-x, y, -z+1/2'
'x+1/2, y+1/2, z'
'-x+1/2, y+1/2, -z+1/2'
'-x, -y, -z'
'x, -y, z-1/2'
'-x+1/2, -y+1/2, -z'
'x+1/2, -y+1/2, z-1/2'

loop_
_atom_site_label
_atom_site_type_symbol
_atom_site_fract_x
_atom_site_fract_y
_atom_site_fract_z
_atom_site_U_iso_or_equiv
_atom_site_adp_type
_atom_site_occupancy
_atom_site_symmetry_multiplicity
_atom_site_calc_flag
_atom_site_refinement_flags
_atom_site_disorder_assembly
_atom_site_disorder_group
Nd1 Nd 0.42320(2) 0.57226(2) 0.95252(2) 0.05803(17) Uani 1 1 d . . .
Si1 Si 0.41808(17) 0.74400(15) 0.9464(2) 0.1041(11) Uani 1 1 d . . .
Si3 Si 0.4478(2) 0.6824(2) 1.0929(2) 0.1150(12) Uani 1 1 d . . .
O1 O 0.4575(3) 0.4616(3) 1.0236(3) 0.0620(13) Uani 1 1 d . . .
O2 O 0.3805(3) 0.5631(3) 0.8224(3) 0.0759(16) Uani 1 1 d . . .
N1 N 0.3481(3) 0.5010(4) 0.9926(4) 0.0715(18) Uani 1 1 d . . .
N2 N 0.2971(4) 0.5732(4) 0.8617(4) 0.0743(19) Uani 1 1 d . . .
N3 N 0.4353(4) 0.6773(4) 1.0053(5) 0.084(2) Uani 1 1 d . D .
C1 C 0.3925(4) 0.4532(5) 1.0190(4) 0.067(2) Uani 1 1 d . D .
C2 C 0.3785(4) 0.3852(5) 1.0444(5) 0.073(2) Uani 1 1 d . . .
C3 C 0.3855(5) 0.3808(7) 1.1161(6) 0.099(3) Uani 1 1 d . D .
C4 C 0.3744(6) 0.3152(9) 1.1379(8) 0.136(6) Uani 1 1 d . . .
H4 H 0.3809 0.3094 1.1858 0.163 Uiso 1 1 calc R D .
C5 C 0.3550(7) 0.2607(8) 1.0928(11) 0.140(7) Uani 1 1 d . D .
C6 C 0.3475(6) 0.2698(6) 1.0236(8) 0.113(4) Uani 1 1 d . . .
H6 H 0.3336 0.2333 0.9918 0.136 Uiso 1 1 calc R D .
C7 C 0.3594(5) 0.3302(5) 0.9981(6) 0.086(3) Uani 1 1 d . D .
C8 C 0.2713(4) 0.4958(6) 0.9766(5) 0.088(3) Uani 1 1 d . B .
H8A H 0.2586 0.5339 0.9983 0.106 Uiso 1 1 calc R A 1
H8B H 0.2642 0.4552 0.9990 0.106 Uiso 1 1 calc R A 1
C9 C 0.2207(8) 0.4941(8) 0.8934(8) 0.059(3) Uiso 0.50 1 d P B 1
C9A C 0.221(2) 0.543(2) 0.918(2) 0.179(14) Uiso 0.50 1 d P B 2
C10 C 0.2254(5) 0.5621(6) 0.8571(6) 0.099(4) Uani 1 1 d . B .
H10A H 0.1899 0.5620 0.8059 0.119 Uiso 1 1 calc R C 1
H10B H 0.2136 0.5988 0.8813 0.119 Uiso 1 1 calc R C 1
C11 C 0.3122(4) 0.5622(4) 0.8085(5) 0.069(2) Uani 1 1 d . D .
C12 C 0.2579(4) 0.5488(5) 0.7286(5) 0.076(2) Uani 1 1 d . . .
C13 C 0.2518(5) 0.4853(5) 0.6970(5) 0.078(2) Uani 1 1 d . D .
C14 C 0.2016(5) 0.4761(6) 0.6248(5) 0.093(3) Uani 1 1 d . . .
H14 H 0.1976 0.4341 0.6033 0.112 Uiso 1 1 calc R D .
C15 C 0.1581(5) 0.5266(7) 0.5845(5) 0.090(3) Uani 1 1 d . D .
C16 C 0.1665(6) 0.5889(7) 0.6151(6) 0.100(3) Uani 1 1 d . . .
H16 H 0.1383 0.6240 0.5864 0.120 Uiso 1 1 calc R D .
C17 C 0.2155(5) 0.6022(6) 0.6876(6) 0.090(3) Uani 1 1 d . D .
C18 C 0.4066(8) 0.4387(8) 1.1658(6) 0.133(5) Uani 1 1 d . . .
H18A H 0.4565 0.4493 1.1803 0.200 Uiso 1 1 calc R D .
H18B H 0.4002 0.4281 1.2085 0.200 Uiso 1 1 calc R . .
H18C H 0.3770 0.4767 1.1412 0.200 Uiso 1 1 calc R . .
C19 C 0.3456(9) 0.1922(8) 1.1188(11) 0.200(9) Uani 1 1 d . . .
H19A H 0.3862 0.1825 1.1650 0.299 Uiso 1 1 calc R D .
H19B H 0.3428 0.1590 1.0833 0.299 Uiso 1 1 calc R . .
H19C H 0.3019 0.1913 1.1246 0.299 Uiso 1 1 calc R . .
C20 C 0.3523(7) 0.3379(6) 0.9210(6) 0.109(4) Uani 1 1 d . . .
H20A H 0.3143 0.3693 0.8942 0.163 Uiso 1 1 calc R D .
H20B H 0.3409 0.2951 0.8966 0.163 Uiso 1 1 calc R . .
H20C H 0.3971 0.3541 0.9234 0.163 Uiso 1 1 calc R . .
C21 C 0.2969(7) 0.4276(5) 0.7410(7) 0.118(4) Uani 1 1 d . . .
H21A H 0.2839 0.4168 0.7795 0.176 Uiso 1 1 calc R D .
H21B H 0.3472 0.4397 0.7619 0.176 Uiso 1 1 calc R . .
H21C H 0.2885 0.3892 0.7097 0.176 Uiso 1 1 calc R . .
C22 C 0.1038(6) 0.5144(8) 0.5045(6) 0.136(5) Uani 1 1 d . . .
H22A H 0.0560 0.5102 0.5010 0.204 Uiso 1 1 calc R D .
H22B H 0.1162 0.4738 0.4873 0.204 Uiso 1 1 calc R . .
H22C H 0.1050 0.5515 0.4749 0.204 Uiso 1 1 calc R . .
C23 C 0.2252(8) 0.6719(6) 0.7185(7) 0.137(5) Uani 1 1 d . . .
H23A H 0.1819 0.6856 0.7214 0.206 Uiso 1 1 calc R D .
H23B H 0.2348 0.7023 0.6873 0.206 Uiso 1 1 calc R . .
H23C H 0.2651 0.6725 0.7667 0.206 Uiso 1 1 calc R . .
C24 C 0.4300(17) 0.7216(16) 0.8680(18) 0.093(9) Uiso 0.50 1 d P D 1
C25 C 0.4691(17) 0.8248(15) 0.9969(17) 0.113(9) Uiso 0.50 1 d P D 1
C26 C 0.3227(16) 0.7763(15) 0.8915(16) 0.112(9) Uiso 0.50 1 d P D 1
C24A C 0.441(2) 0.7110(18) 0.858(2) 0.109(12) Uiso 0.50 1 d P D 2
C25A C 0.4883(17) 0.8174(15) 0.9799(16) 0.110(9) Uiso 0.50 1 d P D 2
C26A C 0.3166(16) 0.7696(15) 0.9214(16) 0.113(9) Uiso 0.50 1 d P D 2
C27 C 0.367(2) 0.726(2) 1.099(2) 0.170(14) Uiso 0.50 1 d P D 1
C28 C 0.5023(18) 0.5987(16) 1.1396(17) 0.113(9) Uiso 0.50 1 d P D 1
C29 C 0.5374(18) 0.7302(16) 1.1639(18) 0.126(10) Uiso 0.50 1 d P D 1
C27A C 0.361(2) 0.677(2) 1.107(2) 0.156(12) Uiso 0.50 1 d P D 2
C28A C 0.470(2) 0.5998(19) 1.139(2) 0.142(13) Uiso 0.50 1 d P D 2
C29A C 0.5056(18) 0.7537(16) 1.1441(18) 0.126(10) Uiso 0.50 1 d P D 2
C30 C 0.011(2) 0.4373(9) 0.737(2) 0.190(6) Uiso 0.50 1 d PGDU . .
C31 C 0.0414(17) 0.4685(12) 0.6956(15) 0.179(6) Uiso 0.50 1 d PGDU . .
C32 C 0.0426(15) 0.5383(12) 0.6921(14) 0.173(6) Uiso 0.50 1 d PGU . .
C33 C 0.014(2) 0.5767(9) 0.730(2) 0.174(6) Uiso 0.50 1 d PGU . .
C34 C -0.0162(19) 0.5455(12) 0.7708(18) 0.173(6) Uiso 0.50 1 d PGU . .
C35 C -0.017(2) 0.4757(12) 0.7743(18) 0.177(6) Uiso 0.50 1 d PGDU . .
C36 C 0.0000 0.3662(11) 0.7500 0.218(7) Uiso 1 2 d SDU . .

loop_
_atom_site_aniso_label
_atom_site_aniso_U_11
_atom_site_aniso_U_22
_atom_site_aniso_U_33
_atom_site_aniso_U_23
_atom_site_aniso_U_13
_atom_site_aniso_U_12
Nd1 0.0439(2) 0.0631(3) 0.0615(3) 0.00322(19) 0.01848(19) -0.00124(17)
Si1 0.087(2) 0.0657(16) 0.135(3) 0.0004(16) 0.028(2) -0.0010(14)
Si3 0.111(3) 0.128(3) 0.118(3) -0.044(2) 0.062(2) -0.021(2)
O1 0.043(3) 0.081(3) 0.064(3) 0.009(3) 0.025(2) -0.005(2)
O2 0.051(3) 0.101(4) 0.065(3) 0.010(3) 0.016(3) -0.002(3)
N1 0.046(3) 0.090(5) 0.078(4) 0.008(4) 0.028(3) 0.000(3)
N2 0.048(4) 0.102(6) 0.067(4) 0.008(4) 0.020(3) 0.011(3)
N3 0.070(5) 0.075(5) 0.101(6) -0.012(4) 0.032(4) -0.002(4)
C1 0.057(5) 0.092(6) 0.052(4) 0.010(4) 0.025(4) -0.007(4)
C2 0.045(4) 0.104(7) 0.065(5) 0.016(5) 0.018(4) -0.009(4)
C3 0.063(6) 0.152(10) 0.082(7) 0.033(7) 0.032(5) -0.001(6)
C4 0.071(7) 0.202(16) 0.124(11) 0.089(11) 0.034(7) -0.009(9)
C5 0.071(8) 0.142(12) 0.186(16) 0.086(12) 0.040(9) -0.016(8)
C6 0.079(7) 0.099(8) 0.147(11) 0.029(8) 0.038(7) -0.018(6)
C7 0.059(5) 0.103(7) 0.097(7) 0.018(6) 0.034(5) -0.007(5)
C8 0.046(4) 0.111(7) 0.108(7) 0.034(6) 0.034(5) 0.016(5)
C10 0.055(5) 0.163(11) 0.070(6) 0.016(6) 0.018(4) 0.007(6)
C11 0.054(4) 0.072(5) 0.064(5) 0.015(4) 0.011(4) -0.003(4)
C12 0.052(5) 0.094(6) 0.068(5) 0.016(5) 0.013(4) 0.000(4)
C13 0.066(5) 0.089(6) 0.067(5) 0.008(5) 0.020(4) -0.007(5)
C14 0.070(6) 0.116(8) 0.080(6) -0.001(6) 0.022(5) -0.011(6)
C15 0.053(5) 0.135(10) 0.068(6) 0.021(6) 0.013(4) -0.003(6)
C16 0.067(6) 0.132(10) 0.084(7) 0.036(7) 0.018(5) 0.017(6)
C17 0.075(6) 0.096(7) 0.081(6) 0.022(6) 0.021(5) 0.012(5)
C18 0.127(11) 0.209(16) 0.064(6) 0.012(8) 0.043(7) -0.014(10)
C19 0.139(13) 0.164(14) 0.27(2) 0.138(15) 0.068(14) -0.016(11)
C20 0.120(9) 0.107(8) 0.111(8) -0.025(7) 0.061(8) -0.039(7)
C21 0.128(11) 0.084(7) 0.098(8) 0.013(6) 0.011(7) -0.001(6)
C22 0.070(7) 0.232(16) 0.074(7) 0.012(9) 0.002(5) 0.001(9)
C23 0.129(11) 0.099(9) 0.121(10) 0.026(8) -0.001(8) 0.023(8)

loop_
_atom_type_symbol
_atom_type_description
_atom_type_scat_dispersion_real
_atom_type_scat_dispersion_imag
_atom_type_scat_source
C C 0.0033 0.0016 'International Tables Vol C Tables 4.2.6.8 and 6.1.1.4'
H H 0.0000 0.0000 'International Tables Vol C Tables 4.2.6.8 and 6.1.1.4'
N N 0.0061 0.0033 'International Tables Vol C Tables 4.2.6.8 and 6.1.1.4'
O O 0.0106 0.0060 'International Tables Vol C Tables 4.2.6.8 and 6.1.1.4'
Si Si 0.0817 0.0704 'International Tables Vol C Tables 4.2.6.8 and 6.1.1.4'
Nd Nd -0.1943 3.0179 'International Tables Vol C Tables 4.2.6.8 and 6.1.1.4'

loop_
_geom_angle_atom_site_label_1
_geom_angle_atom_site_label_2
_geom_angle_atom_site_label_3
_geom_angle
_geom_angle_site_symmetry_1
_geom_angle_site_symmetry_3
N3 Nd1 O1 105.8(2) . 5_667
N3 Nd1 O2 119.5(3) . .
O1 Nd1 O2 92.41(19) 5_667 .
N3 Nd1 N2 101.7(3) . .
O1 Nd1 N2 144.7(2) 5_667 .
O2 Nd1 N2 54.4(2) . .
N3 Nd1 N1 108.4(3) . .
O1 Nd1 N1 120.6(2) 5_667 .
O2 Nd1 N1 110.0(2) . .
N2 Nd1 N1 69.0(3) . .
N3 Nd1 O1 124.8(3) . .
O1 Nd1 O1 68.89(18) 5_667 .
O2 Nd1 O1 115.64(19) . .
N2 Nd1 O1 111.7(2) . .
N1 Nd1 O1 51.7(2) . .
N3 Nd1 C11 114.7(3) . .
O1 Nd1 C11 118.7(2) 5_667 .
O2 Nd1 C11 27.7(2) . .
N2 Nd1 C11 26.9(2) . .
N1 Nd1 C11 88.0(3) . .
O1 Nd1 C11 114.9(2) . .
N3 Nd1 C1 121.1(3) . .
O1 Nd1 C1 95.3(2) 5_667 .
O2 Nd1 C1 113.5(2) . .
N2 Nd1 C1 88.8(3) . .
N1 Nd1 C1 25.3(2) . .
O1 Nd1 C1 26.5(2) . .
C11 Nd1 C1 100.4(2) . .
N3 Nd1 Si1 27.0(2) . .
O1 Nd1 Si1 107.61(14) 5_667 .
O2 Nd1 Si1 92.62(16) . .
N2 Nd1 Si1 87.65(19) . .
N1 Nd1 Si1 124.57(19) . .
O1 Nd1 Si1 151.40(14) . .
C11 Nd1 Si1 92.02(18) . .
C1 Nd1 Si1 144.51(19) . .
N3 Nd1 Si3 25.4(2) . .
O1 Nd1 Si3 104.64(15) 5_667 .
O2 Nd1 Si3 143.96(17) . .
N2 Nd1 Si3 109.7(2) . .
N1 Nd1 Si3 88.51(19) . .
O1 Nd1 Si3 100.18(16) . .
C11 Nd1 Si3 131.2(2) . .
C1 Nd1 Si3 96.49(19) . .
Si1 Nd1 Si3 52.19(11) . .
N3 Nd1 Nd1 121.1(2) . 5_667
O1 Nd1 Nd1 35.80(13) 5_667 5_667
O2 Nd1 Nd1 107.21(15) . 5_667
N2 Nd1 Nd1 135.24(19) . 5_667
N1 Nd1 Nd1 84.8(2) . 5_667
O1 Nd1 Nd1 33.09(11) . 5_667
C11 Nd1 Nd1 123.05(19) . 5_667
C1 Nd1 Nd1 59.55(19) . 5_667
Si1 Nd1 Nd1 136.68(7) . 5_667
Si3 Nd1 Nd1 105.00(9) . 5_667
N3 Si1 C24 111.5(11) . .
N3 Si1 C26 120.8(10) . .
C24 Si1 C26 94.5(14) . .
N3 Si1 C25 112.0(9) . .
C24 Si1 C25 115.1(14) . .
C26 Si1 C25 102.0(13) . .
N3 Si1 C25A 116.3(9) . .
C24 Si1 C25A 97.1(14) . .
C26 Si1 C25A 111.6(13) . .
C25 Si1 C25A 19.2(11) . .
N3 Si1 C26A 104.1(9) . .
C24 Si1 C26A 112.7(14) . .
C26 Si1 C26A 20.2(11) . .
C25 Si1 C26A 100.6(13) . .
C25A Si1 C26A 115.5(12) . .
N3 Si1 C24A 107.0(10) . .
C24 Si1 C24A 5.5(18) . .
C26 Si1 C24A 99.7(14) . .
C25 Si1 C24A 115.2(14) . .
C25A Si1 C24A 96.6(14) . .
C26A Si1 C24A 117.5(13) . .
N3 Si1 Nd1 37.7(3) . .
C24 Si1 Nd1 76.6(10) . .
C26 Si1 Nd1 111.6(9) . .
C25 Si1 Nd1 143.7(9) . .
C25A Si1 Nd1 136.7(9) . .
C26A Si1 Nd1 106.1(9) . .
C24A Si1 Nd1 73.2(10) . .
N3 Si3 C29A 113.5(11) . .
N3 Si3 C28A 111.9(12) . .
C29A Si3 C28A 116.2(16) . .
N3 Si3 C27 111.7(13) . .
C29A Si3 C27 88.8(16) . .
C28A Si3 C27 112.8(18) . .
N3 Si3 C27A 115.8(11) . .
C29A Si3 C27A 111.6(15) . .
C28A Si3 C27A 84.9(17) . .
C27 Si3 C27A 29.9(13) . .
N3 Si3 C28 104.0(9) . .
C29A Si3 C28 106.6(14) . .
C28A Si3 C28 19.3(14) . .
C27 Si3 C28 131.2(16) . .
C27A Si3 C28 104.1(15) . .
N3 Si3 C29 116.6(10) . .
C29A Si3 C29 22.2(12) . .
C28A Si3 C29 96.4(16) . .
C27 Si3 C29 106.6(16) . .
C27A Si3 C29 122.5(14) . .
C28 Si3 C29 84.7(13) . .
N3 Si3 Nd1 36.0(3) . .
C29A Si3 Nd1 140.7(10) . .
C28A Si3 Nd1 76.7(12) . .
C27 Si3 Nd1 121.8(12) . .
C27A Si3 Nd1 106.3(11) . .
C28 Si3 Nd1 73.1(9) . .
C29 Si3 Nd1 130.2(9) . .
C1 O1 Nd1 155.1(5) . 5_667
C1 O1 Nd1 93.1(5) . .
Nd1 O1 Nd1 111.11(18) 5_667 .
C11 O2 Nd1 94.1(5) . .
C1 N1 C8 123.2(8) . .
C1 N1 Nd1 97.4(5) . .
C8 N1 Nd1 137.1(6) . .
C11 N2 C10 123.0(8) . .
C11 N2 Nd1 93.5(5) . .
C10 N2 Nd1 139.5(6) . .
Si3 N3 Si1 125.4(5) . .
Si3 N3 Nd1 118.7(4) . .
Si1 N3 Nd1 115.3(4) . .
N1 C1 O1 117.2(8) . .
N1 C1 C2 127.0(8) . .
O1 C1 C2 115.7(8) . .
N1 C1 Nd1 57.3(5) . .
O1 C1 Nd1 60.3(4) . .
C2 C1 Nd1 170.9(6) . .
C7 C2 C3 121.8(10) . .
C7 C2 C1 120.8(8) . .
C3 C2 C1 117.5(10) . .
C2 C3 C4 115.1(13) . .
C2 C3 C18 122.0(11) . .
C4 C3 C18 122.9(12) . .
C5 C4 C3 123.9(13) . .
C5 C4 H4 118.1 . .
C3 C4 H4 118.1 . .
C6 C5 C4 117.2(12) . .
C6 C5 C19 120.8(19) . .
C4 C5 C19 122.0(17) . .
C5 C6 C7 123.5(14) . .
C5 C6 H6 118.2 . .
C7 C6 H6 118.2 . .
C6 C7 C2 118.6(11) . .
C6 C7 C20 121.9(12) . .
C2 C7 C20 119.5(9) . .
N1 C8 C9A 115.2(18) . .
N1 C8 C9 112.3(9) . .
C9A C8 C9 41.6(16) . .
N1 C8 H8A 109.1 . .
C9A C8 H8A 69.4 . .
C9 C8 H8A 109.1 . .
N1 C8 H8B 109.1 . .
C9A C8 H8B 133.8 . .
C9 C8 H8B 109.1 . .
H8A C8 H8B 107.9 . .
C8 C9 C10 110.2(11) . .
C10 C9A C8 127(3) . .
C9A C10 N2 118(2) . .
C9A C10 C9 43.0(18) . .
N2 C10 C9 112.1(9) . .
C9A C10 H10A 131.5 . .
N2 C10 H10A 109.2 . .
C9 C10 H10A 109.2 . .
C9A C10 H10B 67.3 . .
N2 C10 H10B 109.2 . .
C9 C10 H10B 109.2 . .
H10A C10 H10B 107.9 . .
N2 C11 O2 117.5(7) . .
N2 C11 C12 126.4(8) . .
O2 C11 C12 116.1(8) . .
N2 C11 Nd1 59.6(4) . .
O2 C11 Nd1 58.2(4) . .
C12 C11 Nd1 172.0(7) . .
C17 C12 C13 120.7(9) . .
C17 C12 C11 118.0(9) . .
C13 C12 C11 121.3(8) . .
C14 C13 C12 118.7(9) . .
C14 C13 C21 120.4(10) . .
C12 C13 C21 120.9(8) . .
C15 C14 C13 121.8(11) . .
C15 C14 H14 119.1 . .
C13 C14 H14 119.1 . .
C14 C15 C16 118.9(10) . .
C14 C15 C22 120.1(12) . .
C16 C15 C22 120.9(11) . .
C15 C16 C17 122.8(10) . .
C15 C16 H16 118.6 . .
C17 C16 H16 118.6 . .
C16 C17 C12 117.0(11) . .
C16 C17 C23 121.3(10) . .
C12 C17 C23 121.5(10) . .
C3 C18 H18A 109.5 . .
C3 C18 H18B 109.5 . .
H18A C18 H18B 109.5 . .
C3 C18 H18C 109.5 . .
H18A C18 H18C 109.5 . .
H18B C18 H18C 109.5 . .
C5 C19 H19A 109.5 . .
C5 C19 H19B 109.5 . .
H19A C19 H19B 109.5 . .
C5 C19 H19C 109.5 . .
H19A C19 H19C 109.5 . .
H19B C19 H19C 109.5 . .
C7 C20 H20A 109.5 . .
C7 C20 H20B 109.5 . .
H20A C20 H20B 109.5 . .
C7 C20 H20C 109.5 . .
H20A C20 H20C 109.5 . .
H20B C20 H20C 109.5 . .
C13 C21 H21A 109.5 . .
C13 C21 H21B 109.5 . .
H21A C21 H21B 109.5 . .
C13 C21 H21C 109.5 . .
H21A C21 H21C 109.5 . .
H21B C21 H21C 109.5 . .
C15 C22 H22A 109.5 . .
C15 C22 H22B 109.5 . .
H22A C22 H22B 109.5 . .
C15 C22 H22C 109.5 . .
H22A C22 H22C 109.5 . .
H22B C22 H22C 109.5 . .
C17 C23 H23A 109.5 . .
C17 C23 H23B 109.5 . .
H23A C23 H23B 109.5 . .
C17 C23 H23C 109.5 . .
H23A C23 H23C 109.5 . .
H23B C23 H23C 109.5 . .
C35 C30 C30 111(3) 2_556 2_556
C35 C30 C31 42(2) 2_556 .
C30 C30 C31 153.3(11) 2_556 .
C35 C30 C35 78(2) 2_556 .
C30 C30 C35 33.5(9) 2_556 .
C31 C30 C35 120.0 . .
C35 C30 C36 175(5) 2_556 .
C30 C30 C36 73.0(9) 2_556 .
C31 C30 C36 133.5(16) . .
C35 C30 C36 106.5(16) . .
C35 C31 C30 35.3(3) 2_556 .
C35 C31 C32 84.7(3) 2_556 .
C30 C31 C32 120.0 . .
C35 C31 C34 47.5(9) 2_556 2_556
C30 C31 C34 82.7(10) . 2_556
C32 C31 C34 37.3(10) . 2_556
C34 C32 C33 26.1(3) 2_556 .
C34 C32 C31 94.0(3) 2_556 .
C33 C32 C31 120.0 . .
C34 C32 C35 57.8(11) 2_556 2_556
C33 C32 C35 83.9(9) . 2_556
C31 C32 C35 36.1(9) . 2_556
C34 C33 C33 95(4) 2_556 2_556
C34 C33 C34 68(4) 2_556 .
C33 C33 C34 26.6(2) 2_556 .
C34 C33 C32 52(4) 2_556 .
C33 C33 C32 146.5(3) 2_556 .
C34 C33 C32 120.0 . .
C34 C33 C35 2(6) 2_556 2_556
C33 C33 C35 93.8(9) 2_556 2_556
C34 C33 C35 67.2(9) . 2_556
C32 C33 C35 52.8(9) . 2_556
C33 C34 C32 102(5) 2_556 2_556
C33 C34 C34 85(5) 2_556 2_556
C32 C34 C34 172.5(16) 2_556 2_556
C33 C34 C33 59(5) 2_556 .
C32 C34 C33 160.8(3) 2_556 .
C34 C34 C33 26.59(12) 2_556 .
C33 C34 C35 177(9) 2_556 .
C32 C34 C35 79.2(3) 2_556 .
C34 C34 C35 93.4 2_556 .
C33 C34 C35 120.0 . .
C33 C34 C31 151(5) 2_556 2_556
C32 C34 C31 48.8(8) 2_556 2_556
C34 C34 C31 123.8(9) 2_556 2_556
C33 C34 C31 150.4(9) . 2_556
C35 C34 C31 30.4(9) . 2_556
C33 C34 C35 131(5) 2_556 2_556
C32 C34 C35 127.4(6) 2_556 2_556
C34 C34 C35 45.2(7) 2_556 2_556
C33 C34 C35 71.8(7) . 2_556
C35 C34 C35 48.2(7) . 2_556
C31 C34 C35 78.6(2) 2_556 2_556
C30 C35 C31 103(3) 2_556 2_556
C30 C35 C34 155(3) 2_556 .
C31 C35 C34 102.1(3) 2_556 .
C30 C35 C30 35(3) 2_556 .
C31 C35 C30 137.9(3) 2_556 .
C34 C35 C30 120.0 . .
C30 C35 C35 69(3) 2_556 2_556
C31 C35 C35 171.1(18) 2_556 2_556
C34 C35 C35 86.6 . 2_556
C30 C35 C35 33.44(8) . 2_556
C30 C35 C32 162(3) 2_556 2_556
C31 C35 C32 59.1(12) 2_556 2_556
C34 C35 C32 43.0(10) . 2_556
C30 C35 C32 163.0(10) . 2_556
C35 C35 C32 129.5(10) 2_556 2_556
C30 C35 C34 114(3) 2_556 2_556
C31 C35 C34 143.4(10) 2_556 2_556
C34 C35 C34 41.3(8) . 2_556
C30 C35 C34 78.7(8) . 2_556
C35 C35 C34 45.2(8) 2_556 2_556
C32 C35 C34 84.3(2) 2_556 2_556
C30 C35 C33 155(3) 2_556 2_556
C31 C35 C33 102.5(16) 2_556 2_556
C34 C35 C33 1(3) . 2_556
C30 C35 C33 119.6(15) . 2_556
C35 C35 C33 86.2(15) 2_556 2_556
C32 C35 C33 43.3(6) 2_556 2_556
C34 C35 C33 41.0(7) 2_556 2_556
C30 C36 C30 33.9(19) 2_556 .

loop_
_geom_bond_atom_site_label_1
_geom_bond_atom_site_label_2
_geom_bond_distance
_geom_bond_site_symmetry_2
Nd1 N3 2.312(8) .
Nd1 O1 2.384(6) 5_667
Nd1 O2 2.397(6) .
Nd1 N2 2.430(8) .
Nd1 N1 2.491(7) .
Nd1 O1 2.554(5) .
Nd1 C11 2.812(8) .
Nd1 C1 2.934(9) .
Nd1 Si1 3.419(4) .
Nd1 Si3 3.454(4) .
Nd1 Nd1 4.073(4) 5_667
Si1 N3 1.717(9) .
Si1 C24 1.78(3) .
Si1 C26 1.89(3) .
Si1 C25 1.94(3) .
Si1 C25A 1.95(3) .
Si1 C26A 1.99(3) .
Si1 C24A 2.15(4) .
Si3 N3 1.686(9) .
Si3 C29A 1.85(3) .
Si3 C28A 1.85(4) .
Si3 C27 1.93(4) .
Si3 C27A 1.94(4) .
Si3 C28 2.00(3) .
Si3 C29 2.01(3) .
O1 C1 1.313(9) .
O1 Nd1 2.384(6) 5_667
O2 C11 1.308(10) .
N1 C1 1.263(11) .
N1 C8 1.473(10) .
N2 C11 1.274(11) .
N2 C10 1.457(12) .
C1 C2 1.521(12) .
C2 C7 1.382(14) .
C2 C3 1.405(13) .
C3 C4 1.429(17) .
C3 C18 1.466(17) .
C4 C5 1.36(2) .
C4 H4 0.9300 .
C5 C6 1.36(2) .
C5 C19 1.505(16) .
C6 C7 1.373(14) .
C6 H6 0.9300 .
C7 C20 1.516(14) .
C8 C9A 1.51(4) .
C8 C9 1.545(18) .
C8 H8A 0.9700 .
C8 H8B 0.9700 .
C9 C10 1.565(18) .
C9A C10 1.34(4) .
C10 H10A 0.9700 .
C10 H10B 0.9700 .
C11 C12 1.532(12) .
C12 C17 1.395(13) .
C12 C13 1.396(13) .
C13 C14 1.383(12) .
C13 C21 1.498(13) .
C14 C15 1.352(14) .
C14 H14 0.9300 .
C15 C16 1.363(16) .
C15 C22 1.531(13) .
C16 C17 1.393(15) .
C16 H16 0.9300 .
C17 C23 1.498(15) .
C18 H18A 0.9600 .
C18 H18B 0.9600 .
C18 H18C 0.9600 .
C19 H19A 0.9600 .
C19 H19B 0.9600 .
C19 H19C 0.9600 .
C20 H20A 0.9600 .
C20 H20B 0.9600 .
C20 H20C 0.9600 .
C21 H21A 0.9600 .
C21 H21B 0.9600 .
C21 H21C 0.9600 .
C22 H22A 0.9600 .
C22 H22B 0.9600 .
C22 H22C 0.9600 .
C23 H23A 0.9600 .
C23 H23B 0.9600 .
C23 H23C 0.9600 .
C30 C35 0.822(12) 2_556
C30 C30 0.86(5) 2_556
C30 C31 1.3900 .
C30 C35 1.3900 .
C30 C36 1.477(16) .
C31 C35 0.96(3) 2_556
C31 C32 1.3900 .
C31 C34 1.84(2) 2_556
C32 C34 1.12(4) 2_556
C32 C33 1.3900 .
C32 C35 1.61(2) 2_556
C33 C34 0.624(4) 2_556
C33 C33 1.19(5) 2_556
C33 C34 1.3900 .
C33 C35 2.014(3) 2_556
C34 C33 0.624(6) 2_556
C34 C32 1.12(4) 2_556
C34 C34 1.29(4) 2_556
C34 C35 1.3900 .
C34 C31 1.84(2) 2_556
C34 C35 1.95(2) 2_556
C35 C30 0.82(3) 2_556
C35 C31 0.95(3) 2_556
C35 C35 1.46(3) 2_556
C35 C32 1.61(2) 2_556
C35 C34 1.95(3) 2_556
C35 C33 2.014(4) 2_556
C36 C30 1.477(16) 2_556

loop_
_geom_torsion_atom_site_label_1
_geom_torsion_atom_site_label_2
_geom_torsion_atom_site_label_3
_geom_torsion_atom_site_label_4
_geom_torsion
_geom_torsion_site_symmetry_1
_geom_torsion_site_symmetry_4
O1 Nd1 Si1 N3 -90.5(5) 5_667 .
O2 Nd1 Si1 N3 176.2(5) . .
N2 Nd1 Si1 N3 122.0(5) . .
N1 Nd1 Si1 N3 59.6(5) . .
O1 Nd1 Si1 N3 -12.4(5) . .
C11 Nd1 Si1 N3 148.5(5) . .
C1 Nd1 Si1 N3 37.3(5) . .
Si3 Nd1 Si1 N3 4.7(4) . .
Nd1 Nd1 Si1 N3 -65.1(5) 5_667 .
N3 Nd1 Si1 C24 157.6(12) . .
O1 Nd1 Si1 C24 67.1(11) 5_667 .
O2 Nd1 Si1 C24 -26.3(11) . .
N2 Nd1 Si1 C24 -80.5(11) . .
N1 Nd1 Si1 C24 -142.9(11) . .
O1 Nd1 Si1 C24 145.1(11) . .
C11 Nd1 Si1 C24 -53.9(11) . .
C1 Nd1 Si1 C24 -165.1(11) . .
Si3 Nd1 Si1 C24 162.2(11) . .
Nd1 Nd1 Si1 C24 92.4(11) 5_667 .
N3 Nd1 Si1 C26 -112.9(11) . .
O1 Nd1 Si1 C26 156.6(10) 5_667 .
O2 Nd1 Si1 C26 63.3(10) . .
N2 Nd1 Si1 C26 9.1(10) . .
N1 Nd1 Si1 C26 -53.3(10) . .
O1 Nd1 Si1 C26 -125.3(10) . .
C11 Nd1 Si1 C26 35.6(10) . .
C1 Nd1 Si1 C26 -75.6(10) . .
Si3 Nd1 Si1 C26 -108.2(10) . .
Nd1 Nd1 Si1 C26 -178.0(10) 5_667 .
N3 Nd1 Si1 C25 43.3(17) . .
O1 Nd1 Si1 C25 -47.1(16) 5_667 .
O2 Nd1 Si1 C25 -140.5(16) . .
N2 Nd1 Si1 C25 165.3(16) . .
N1 Nd1 Si1 C25 102.9(16) . .
O1 Nd1 Si1 C25 30.9(17) . .
C11 Nd1 Si1 C25 -168.2(16) . .
C1 Nd1 Si1 C25 80.6(16) . .
Si3 Nd1 Si1 C25 48.0(16) . .
Nd1 Nd1 Si1 C25 -21.8(16) 5_667 .
N3 Nd1 Si1 C25A 71.5(14) . .
O1 Nd1 Si1 C25A -18.9(13) 5_667 .
O2 Nd1 Si1 C25A -112.3(13) . .
N2 Nd1 Si1 C25A -166.5(13) . .
N1 Nd1 Si1 C25A 131.1(13) . .
O1 Nd1 Si1 C25A 59.1(14) . .
C11 Nd1 Si1 C25A -140.0(13) . .
C1 Nd1 Si1 C25A 108.8(13) . .
Si3 Nd1 Si1 C25A 76.2(13) . .
Nd1 Nd1 Si1 C25A 6.4(13) 5_667 .
N3 Nd1 Si1 C26A -92.3(10) . .
O1 Nd1 Si1 C26A 177.2(9) 5_667 .
O2 Nd1 Si1 C26A 83.9(9) . .
N2 Nd1 Si1 C26A 29.7(9) . .
N1 Nd1 Si1 C26A -32.7(9) . .
O1 Nd1 Si1 C26A -104.7(9) . .
C11 Nd1 Si1 C26A 56.2(9) . .
C1 Nd1 Si1 C26A -55.0(10) . .
Si3 Nd1 Si1 C26A -87.6(9) . .
Nd1 Nd1 Si1 C26A -157.4(9) 5_667 .
N3 Nd1 Si1 C24A 153.1(11) . .
O1 Nd1 Si1 C24A 62.7(11) 5_667 .
O2 Nd1 Si1 C24A -30.7(11) . .
N2 Nd1 Si1 C24A -84.9(11) . .
N1 Nd1 Si1 C24A -147.3(11) . .
O1 Nd1 Si1 C24A 140.7(11) . .
C11 Nd1 Si1 C24A -58.4(11) . .
C1 Nd1 Si1 C24A -169.6(11) . .
Si3 Nd1 Si1 C24A 157.8(11) . .
Nd1 Nd1 Si1 C24A 88.0(11) 5_667 .
O1 Nd1 Si3 N3 96.2(5) 5_667 .
O2 Nd1 Si3 N3 -19.5(5) . .
N2 Nd1 Si3 N3 -75.5(5) . .
N1 Nd1 Si3 N3 -142.6(5) . .
O1 Nd1 Si3 N3 166.8(5) . .
C11 Nd1 Si3 N3 -56.6(5) . .
C1 Nd1 Si3 N3 -166.6(5) . .
Si1 Nd1 Si3 N3 -4.9(5) . .
Nd1 Nd1 Si3 N3 133.3(5) 5_667 .
N3 Nd1 Si3 C29A -52.4(17) . .
O1 Nd1 Si3 C29A 43.8(17) 5_667 .
O2 Nd1 Si3 C29A -71.9(17) . .
N2 Nd1 Si3 C29A -127.9(17) . .
N1 Nd1 Si3 C29A 165.0(17) . .
O1 Nd1 Si3 C29A 114.4(17) . .
C11 Nd1 Si3 C29A -109.0(17) . .
C1 Nd1 Si3 C29A 141.0(17) . .
Si1 Nd1 Si3 C29A -57.4(17) . .
Nd1 Nd1 Si3 C29A 80.8(17) 5_667 .
N3 Nd1 Si3 C28A -167.8(14) . .
O1 Nd1 Si3 C28A -71.6(13) 5_667 .
O2 Nd1 Si3 C28A 172.8(13) . .
N2 Nd1 Si3 C28A 116.7(13) . .
N1 Nd1 Si3 C28A 49.7(13) . .
O1 Nd1 Si3 C28A -0.9(13) . .
C11 Nd1 Si3 C28A 135.7(13) . .
C1 Nd1 Si3 C28A 25.7(13) . .
Si1 Nd1 Si3 C28A -172.7(13) . .
Nd1 Nd1 Si3 C28A -34.5(13) 5_667 .
N3 Nd1 Si3 C27 83.5(16) . .
O1 Nd1 Si3 C27 179.7(15) 5_667 .
O2 Nd1 Si3 C27 64.0(15) . .
N2 Nd1 Si3 C27 8.0(15) . .
N1 Nd1 Si3 C27 -59.1(15) . .
O1 Nd1 Si3 C27 -109.7(15) . .
C11 Nd1 Si3 C27 26.9(15) . .
C1 Nd1 Si3 C27 -83.1(15) . .
Si1 Nd1 Si3 C27 78.5(15) . .
Nd1 Nd1 Si3 C27 -143.3(15) 5_667 .
N3 Nd1 Si3 C27A 111.7(13) . .
O1 Nd1 Si3 C27A -152.1(12) 5_667 .
O2 Nd1 Si3 C27A 92.2(12) . .
N2 Nd1 Si3 C27A 36.2(12) . .
N1 Nd1 Si3 C27A -30.9(12) . .
O1 Nd1 Si3 C27A -81.5(12) . .
C11 Nd1 Si3 C27A 55.1(12) . .
C1 Nd1 Si3 C27A -54.9(12) . .
Si1 Nd1 Si3 C27A 106.7(12) . .
Nd1 Nd1 Si3 C27A -115.1(12) 5_667 .
N3 Nd1 Si3 C28 -148.1(11) . .
O1 Nd1 Si3 C28 -51.9(10) 5_667 .
O2 Nd1 Si3 C28 -167.6(10) . .
N2 Nd1 Si3 C28 136.4(10) . .
N1 Nd1 Si3 C28 69.3(10) . .
O1 Nd1 Si3 C28 18.7(10) . .
C11 Nd1 Si3 C28 155.3(10) . .
C1 Nd1 Si3 C28 45.3(10) . .
Si1 Nd1 Si3 C28 -153.0(10) . .
Nd1 Nd1 Si3 C28 -14.8(10) 5_667 .
N3 Nd1 Si3 C29 -80.5(13) . .
O1 Nd1 Si3 C29 15.7(12) 5_667 .
O2 Nd1 Si3 C29 -100.0(13) . .
N2 Nd1 Si3 C29 -156.0(13) . .
N1 Nd1 Si3 C29 136.9(13) . .
O1 Nd1 Si3 C29 86.3(12) . .
C11 Nd1 Si3 C29 -137.1(13) . .
C1 Nd1 Si3 C29 112.9(13) . .
Si1 Nd1 Si3 C29 -85.5(12) . .
Nd1 Nd1 Si3 C29 52.7(12) 5_667 .
N3 Nd1 O1 C1 90.9(5) . .
O1 Nd1 O1 C1 -174.0(6) 5_667 .
O2 Nd1 O1 C1 -91.8(5) . .
N2 Nd1 O1 C1 -32.0(5) . .
N1 Nd1 O1 C1 4.2(5) . .
C11 Nd1 O1 C1 -61.1(5) . .
Si1 Nd1 O1 C1 97.7(5) . .
Si3 Nd1 O1 C1 84.1(4) . .
Nd1 Nd1 O1 C1 -174.0(6) 5_667 .
N3 Nd1 O1 Nd1 -95.1(3) . 5_667
O1 Nd1 O1 Nd1 0.0 5_667 5_667
O2 Nd1 O1 Nd1 82.2(2) . 5_667
N2 Nd1 O1 Nd1 142.0(3) . 5_667
N1 Nd1 O1 Nd1 178.2(4) . 5_667
C11 Nd1 O1 Nd1 112.9(3) . 5_667
C1 Nd1 O1 Nd1 174.0(6) . 5_667
Si1 Nd1 O1 Nd1 -88.2(3) . 5_667
Si3 Nd1 O1 Nd1 -101.88(19) . 5_667
N3 Nd1 O2 C11 -87.4(5) . .
O1 Nd1 O2 C11 162.9(5) 5_667 .
N2 Nd1 O2 C11 -4.1(5) . .
N1 Nd1 O2 C11 39.1(5) . .
O1 Nd1 O2 C11 95.2(5) . .
C1 Nd1 O2 C11 66.0(5) . .
Si1 Nd1 O2 C11 -89.3(5) . .
Si3 Nd1 O2 C11 -77.9(5) . .
Nd1 Nd1 O2 C11 129.7(4) 5_667 .
N3 Nd1 N1 C1 -124.6(6) . .
O1 Nd1 N1 C1 -2.5(6) 5_667 .
O2 Nd1 N1 C1 103.0(5) . .
N2 Nd1 N1 C1 139.6(6) . .
O1 Nd1 N1 C1 -4.4(5) . .
C11 Nd1 N1 C1 120.0(6) . .
Si1 Nd1 N1 C1 -149.0(5) . .
Si3 Nd1 N1 C1 -108.7(5) . .
Nd1 Nd1 N1 C1 -3.5(5) 5_667 .
N3 Nd1 N1 C8 73.5(9) . .
O1 Nd1 N1 C8 -164.4(8) 5_667 .
O2 Nd1 N1 C8 -58.9(9) . .
N2 Nd1 N1 C8 -22.3(9) . .
O1 Nd1 N1 C8 -166.3(10) . .
C11 Nd1 N1 C8 -41.9(9) . .
C1 Nd1 N1 C8 -161.9(12) . .
Si1 Nd1 N1 C8 49.1(9) . .
Si3 Nd1 N1 C8 89.4(9) . .
Nd1 Nd1 N1 C8 -165.4(9) 5_667 .
N3 Nd1 N2 C11 122.3(6) . .
O1 Nd1 N2 C11 -18.6(8) 5_667 .
O2 Nd1 N2 C11 4.2(5) . .
N1 Nd1 N2 C11 -132.2(6) . .
O1 Nd1 N2 C11 -102.5(5) . .
C1 Nd1 N2 C11 -116.2(6) . .
Si1 Nd1 N2 C11 99.1(5) . .
Si3 Nd1 N2 C11 147.4(5) . .
Nd1 Nd1 N2 C11 -74.0(6) 5_667 .
N3 Nd1 N2 C10 -81.8(10) . .
O1 Nd1 N2 C10 137.3(9) 5_667 .
O2 Nd1 N2 C10 160.1(11) . .
N1 Nd1 N2 C10 23.7(10) . .
O1 Nd1 N2 C10 53.5(10) . .
C11 Nd1 N2 C10 155.9(13) . .
C1 Nd1 N2 C10 39.7(10) . .
Si1 Nd1 N2 C10 -104.9(10) . .
Si3 Nd1 N2 C10 -56.7(10) . .
Nd1 Nd1 N2 C10 82.0(10) 5_667 .
C29A Si3 N3 Si1 -42.8(13) . .
C28A Si3 N3 Si1 -176.7(14) . .
C27 Si3 N3 Si1 55.8(15) . .
C27A Si3 N3 Si1 88.3(14) . .
C28 Si3 N3 Si1 -158.2(11) . .
C29 Si3 N3 Si1 -67.1(12) . .
Nd1 Si3 N3 Si1 170.4(9) . .
C29A Si3 N3 Nd1 146.8(12) . .
C28A Si3 N3 Nd1 12.8(14) . .
C27 Si3 N3 Nd1 -114.6(14) . .
C27A Si3 N3 Nd1 -82.2(14) . .
C28 Si3 N3 Nd1 31.4(10) . .
C29 Si3 N3 Nd1 122.5(11) . .
C24 Si1 N3 Si3 165.8(12) . .
C26 Si1 N3 Si3 -84.8(12) . .
C25 Si1 N3 Si3 35.3(12) . .
C25A Si1 N3 Si3 55.8(12) . .
C26A Si1 N3 Si3 -72.5(10) . .
C24A Si1 N3 Si3 162.4(11) . .
Nd1 Si1 N3 Si3 -170.7(9) . .
C24 Si1 N3 Nd1 -23.5(12) . .
C26 Si1 N3 Nd1 85.9(11) . .
C25 Si1 N3 Nd1 -154.0(11) . .
C25A Si1 N3 Nd1 -133.5(11) . .
C26A Si1 N3 Nd1 98.2(9) . .
C24A Si1 N3 Nd1 -26.9(11) . .
O1 Nd1 N3 Si3 -90.8(4) 5_667 .
O2 Nd1 N3 Si3 167.0(4) . .
N2 Nd1 N3 Si3 111.4(5) . .
N1 Nd1 N3 Si3 39.8(5) . .
O1 Nd1 N3 Si3 -15.8(6) . .
C11 Nd1 N3 Si3 136.3(4) . .
C1 Nd1 N3 Si3 15.6(6) . .
Si1 Nd1 N3 Si3 171.4(8) . .
Nd1 Nd1 N3 Si3 -55.3(5) 5_667 .
O1 Nd1 N3 Si1 97.8(4) 5_667 .
O2 Nd1 N3 Si1 -4.4(5) . .
N2 Nd1 N3 Si1 -60.0(5) . .
N1 Nd1 N3 Si1 -131.5(4) . .
O1 Nd1 N3 Si1 172.8(3) . .
C11 Nd1 N3 Si1 -35.1(5) . .
C1 Nd1 N3 Si1 -155.8(4) . .
Si3 Nd1 N3 Si1 -171.4(8) . .
Nd1 Nd1 N3 Si1 133.3(3) 5_667 .
C8 N1 C1 O1 173.0(8) . .
Nd1 N1 C1 O1 7.6(8) . .
C8 N1 C1 C2 -4.9(14) . .
Nd1 N1 C1 C2 -170.3(8) . .
C8 N1 C1 Nd1 165.4(10) . .
Nd1 O1 C1 N1 -174.0(8) 5_667 .
Nd1 O1 C1 N1 -7.4(8) . .
Nd1 O1 C1 C2 4.2(16) 5_667 .
Nd1 O1 C1 C2 170.8(6) . .
Nd1 O1 C1 Nd1 -166.6(12) 5_667 .
N3 Nd1 C1 N1 65.7(6) . .
O1 Nd1 C1 N1 177.8(5) 5_667 .
O2 Nd1 C1 N1 -87.2(6) . .
N2 Nd1 C1 N1 -37.3(6) . .
O1 Nd1 C1 N1 172.2(8) . .
C11 Nd1 C1 N1 -61.7(6) . .
Si1 Nd1 C1 N1 47.0(7) . .
Si3 Nd1 C1 N1 72.4(5) . .
Nd1 Nd1 C1 N1 176.0(6) 5_667 .
N3 Nd1 C1 O1 -106.5(5) . .
O1 Nd1 C1 O1 5.6(5) 5_667 .
O2 Nd1 C1 O1 100.6(4) . .
N2 Nd1 C1 O1 150.5(5) . .
N1 Nd1 C1 O1 -172.2(8) . .
C11 Nd1 C1 O1 126.1(5) . .
Si1 Nd1 C1 O1 -125.2(4) . .
Si3 Nd1 C1 O1 -99.8(4) . .
Nd1 Nd1 C1 O1 3.8(4) 5_667 .
N3 Nd1 C1 C2 -173(3) . .
O1 Nd1 C1 C2 -61(3) 5_667 .
O2 Nd1 C1 C2 34(4) . .
N2 Nd1 C1 C2 84(3) . .
N1 Nd1 C1 C2 121(4) . .
O1 Nd1 C1 C2 -66(3) . .
C11 Nd1 C1 C2 60(3) . .
Si1 Nd1 C1 C2 168(3) . .
Si3 Nd1 C1 C2 -166(3) . .
Nd1 Nd1 C1 C2 -63(3) 5_667 .
N1 C1 C2 C7 95.4(12) . .
O1 C1 C2 C7 -82.5(10) . .
Nd1 C1 C2 C7 -20(4) . .
N1 C1 C2 C3 -84.4(11) . .
O1 C1 C2 C3 97.6(10) . .
Nd1 C1 C2 C3 160(3) . .
C7 C2 C3 C4 2.5(14) . .
C1 C2 C3 C4 -177.7(9) . .
C7 C2 C3 C18 179.2(11) . .
C1 C2 C3 C18 -1.0(15) . .
C2 C3 C4 C5 -3.2(18) . .
C18 C3 C4 C5 -179.8(13) . .
C3 C4 C5 C6 2(2) . .
C3 C4 C5 C19 178.5(12) . .
C4 C5 C6 C7 1(2) . .
C19 C5 C6 C7 -176.1(12) . .
C5 C6 C7 C2 -1.5(17) . .
C5 C6 C7 C20 178.5(12) . .
C3 C2 C7 C6 -0.3(14) . .
C1 C2 C7 C6 179.8(9) . .
C3 C2 C7 C20 179.7(9) . .
C1 C2 C7 C20 -0.2(14) . .
C1 N1 C8 C9A -155(2) . .
Nd1 N1 C8 C9A 4(2) . .
C1 N1 C8 C9 -108.9(11) . .
Nd1 N1 C8 C9 49.5(14) . .
N1 C8 C9 C10 -64.5(13) . .
C9A C8 C9 C10 39(2) . .
N1 C8 C9A C10 36(4) . .
C9 C8 C9A C10 -60(3) . .
C8 C9A C10 N2 -37(5) . .
C8 C9A C10 C9 56(3) . .
C11 N2 C10 C9A 148(2) . .
Nd1 N2 C10 C9A -3(3) . .
C11 N2 C10 C9 100.3(11) . .
Nd1 N2 C10 C9 -50.6(15) . .
C8 C9 C10 C9A -43(3) . .
C8 C9 C10 N2 64.4(13) . .
C10 N2 C11 O2 -168.7(8) . .
Nd1 N2 C11 O2 -7.1(8) . .
C10 N2 C11 C12 12.1(14) . .
Nd1 N2 C11 C12 173.7(8) . .
C10 N2 C11 Nd1 -161.6(10) . .
Nd1 O2 C11 N2 7.2(8) . .
Nd1 O2 C11 C12 -173.5(6) . .
N3 Nd1 C11 N2 -65.6(6) . .
O1 Nd1 C11 N2 167.8(5) 5_667 .
O2 Nd1 C11 N2 -172.6(8) . .
N1 Nd1 C11 N2 43.8(6) . .
O1 Nd1 C11 N2 89.3(6) . .
C1 Nd1 C11 N2 65.8(6) . .
Si1 Nd1 C11 N2 -80.8(5) . .
Si3 Nd1 C11 N2 -42.5(6) . .
Nd1 Nd1 C11 N2 126.2(5) 5_667 .
N3 Nd1 C11 O2 106.9(5) . .
O1 Nd1 C11 O2 -19.6(5) 5_667 .
N2 Nd1 C11 O2 172.6(8) . .
N1 Nd1 C11 O2 -143.7(5) . .
O1 Nd1 C11 O2 -98.1(5) . .
C1 Nd1 C11 O2 -121.6(5) . .
Si1 Nd1 C11 O2 91.8(5) . .
Si3 Nd1 C11 O2 130.1(4) . .
Nd1 Nd1 C11 O2 -61.3(5) 5_667 .
N3 Nd1 C11 C12 154(4) . .
O1 Nd1 C11 C12 28(4) 5_667 .
O2 Nd1 C11 C12 47(4) . .
N2 Nd1 C11 C12 -140(5) . .
N1 Nd1 C11 C12 -97(4) . .
O1 Nd1 C11 C12 -51(4) . .
C1 Nd1 C11 C12 -74(4) . .
Si1 Nd1 C11 C12 139(4) . .
Si3 Nd1 C11 C12 177(4) . .
Nd1 Nd1 C11 C12 -14(4) 5_667 .
N2 C11 C12 C17 71.4(12) . .
O2 C11 C12 C17 -107.8(10) . .
Nd1 C11 C12 C17 -152(4) . .
N2 C11 C12 C13 -109.8(11) . .
O2 C11 C12 C13 71.0(11) . .
Nd1 C11 C12 C13 27(5) . .
C17 C12 C13 C14 -1.5(14) . .
C11 C12 C13 C14 179.7(9) . .
C17 C12 C13 C21 -179.5(11) . .
C11 C12 C13 C21 1.7(15) . .
C12 C13 C14 C15 -0.6(15) . .
C21 C13 C14 C15 177.4(11) . .
C13 C14 C15 C16 3.1(16) . .
C13 C14 C15 C22 179.4(10) . .
C14 C15 C16 C17 -3.5(17) . .
C22 C15 C16 C17 -179.7(10) . .
C15 C16 C17 C12 1.3(17) . .
C15 C16 C17 C23 177.7(12) . .
C13 C12 C17 C16 1.2(15) . .
C11 C12 C17 C16 -180.0(9) . .
C13 C12 C17 C23 -175.2(11) . .
C11 C12 C17 C23 3.7(16) . .
C30 C30 C31 C35 4(9) 2_556 2_556
C35 C30 C31 C35 -2(6) . 2_556
C36 C30 C31 C35 176(10) . 2_556
C35 C30 C31 C32 2(6) 2_556 .
C30 C30 C31 C32 6(14) 2_556 .
C35 C30 C31 C32 0.0 . .
C36 C30 C31 C32 178(5) . .
C35 C30 C31 C34 2(6) 2_556 2_556
C30 C30 C31 C34 6(15) 2_556 2_556
C35 C30 C31 C34 0.5(19) . 2_556
C36 C30 C31 C34 179(4) . 2_556
C35 C31 C32 C34 2(4) 2_556 2_556
C30 C31 C32 C34 1(3) . 2_556
C35 C31 C32 C33 1(4) 2_556 .
C30 C31 C32 C33 0.0 . .
C34 C31 C32 C33 -1(3) 2_556 .
C30 C31 C32 C35 -1(4) . 2_556
C34 C31 C32 C35 -2(4) 2_556 2_556
C31 C32 C33 C34 2(7) . 2_556
C35 C32 C33 C34 3(7) 2_556 2_556
C34 C32 C33 C33 1(3) 2_556 2_556
C31 C32 C33 C33 3(9) . 2_556
C35 C32 C33 C33 4(9) 2_556 2_556
C34 C32 C33 C34 -2(7) 2_556 .
C31 C32 C33 C34 0.0 . .
C35 C32 C33 C34 1(2) 2_556 .
C34 C32 C33 C35 -3(7) 2_556 2_556
C31 C32 C33 C35 -1(2) . 2_556
C34 C33 C34 C33 175(16) 2_556 2_556
C32 C33 C34 C33 176(11) . 2_556
C35 C33 C34 C33 177(11) 2_556 2_556
C34 C33 C34 C32 176(20) 2_556 2_556
C33 C33 C34 C32 1(8) 2_556 2_556
C32 C33 C34 C32 178(15) . 2_556
C35 C33 C34 C32 178(16) 2_556 2_556
C33 C33 C34 C34 -175(16) 2_556 2_556
C32 C33 C34 C34 2(6) . 2_556
C35 C33 C34 C34 2(6) 2_556 2_556
C34 C33 C34 C35 -2(6) 2_556 .
C33 C33 C34 C35 -176(11) 2_556 .
C32 C33 C34 C35 0.0 . .
C35 C33 C34 C35 0.6(19) 2_556 .
C34 C33 C34 C31 -3(8) 2_556 2_556
C33 C33 C34 C31 -178(13) 2_556 2_556
C32 C33 C34 C31 -1(6) . 2_556
C35 C33 C34 C31 -1(5) 2_556 2_556
C34 C33 C34 C35 -2(6) 2_556 2_556
C33 C33 C34 C35 -177(11) 2_556 2_556
C32 C33 C34 C35 -0.6(19) . 2_556
C33 C34 C35 C30 -75(96) 2_556 2_556
C32 C34 C35 C30 174(18) 2_556 2_556
C34 C34 C35 C30 -7(17) 2_556 2_556
C33 C34 C35 C30 -6(16) . 2_556
C31 C34 C35 C30 172(22) 2_556 2_556
C35 C34 C35 C30 -6(14) 2_556 2_556
C33 C34 C35 C31 113(93) 2_556 2_556
C32 C34 C35 C31 2(5) 2_556 2_556
C34 C34 C35 C31 -179(7) 2_556 2_556
C33 C34 C35 C31 -179(6) . 2_556
C35 C34 C35 C31 -178(8) 2_556 2_556
C33 C34 C35 C30 -69(92) 2_556 .
C32 C34 C35 C30 -179(5) 2_556 .
C34 C34 C35 C30 -1(3) 2_556 .
C33 C34 C35 C30 0.0 . .
C31 C34 C35 C30 179(6) 2_556 .
C35 C34 C35 C30 1(2) 2_556 .
C33 C34 C35 C35 -69(93) 2_556 2_556
C32 C34 C35 C35 180(6) 2_556 2_556
C34 C34 C35 C35 -1(3) 2_556 2_556
C33 C34 C35 C35 -1(2) . 2_556
C31 C34 C35 C35 178(8) 2_556 2_556
C33 C34 C35 C32 111(94) 2_556 2_556
C34 C34 C35 C32 179(7) 2_556 2_556
C33 C34 C35 C32 179(5) . 2_556
C31 C34 C35 C32 -2(5) 2_556 2_556
C35 C34 C35 C32 -180(6) 2_556 2_556
C33 C34 C35 C34 -68(91) 2_556 2_556
C32 C34 C35 C34 -179(7) 2_556 2_556
C33 C34 C35 C34 1(3) . 2_556
C31 C34 C35 C34 179(7) 2_556 2_556
C35 C34 C35 C34 1(3) 2_556 2_556
C32 C34 C35 C33 -111(94) 2_556 2_556
C34 C34 C35 C33 68(91) 2_556 2_556
C33 C34 C35 C33 69(92) . 2_556
C31 C34 C35 C33 -113(93) 2_556 2_556
C35 C34 C35 C33 69(93) 2_556 2_556
C35 C30 C35 C30 174(16) 2_556 2_556
C31 C30 C35 C30 175(12) . 2_556
C36 C30 C35 C30 -3(9) . 2_556
C35 C30 C35 C31 177(13) 2_556 2_556
C30 C30 C35 C31 3(6) 2_556 2_556
C31 C30 C35 C31 178(9) . 2_556
C36 C30 C35 C31 0(7) . 2_556
C35 C30 C35 C34 -1(4) 2_556 .
C30 C30 C35 C34 -175(12) 2_556 .
C31 C30 C35 C34 0.0 . .
C36 C30 C35 C34 -179(3) . .
C30 C30 C35 C35 -174(16) 2_556 2_556
C31 C30 C35 C35 1(4) . 2_556
C36 C30 C35 C35 -177(7) . 2_556
C35 C30 C35 C32 -3(11) 2_556 2_556
C30 C30 C35 C32 -177(18) 2_556 2_556
C31 C30 C35 C32 -2(12) . 2_556
C36 C30 C35 C32 180(12) . 2_556
C35 C30 C35 C34 -2(4) 2_556 2_556
C30 C30 C35 C34 -176(12) 2_556 2_556
C31 C30 C35 C34 -0.5(19) . 2_556
C36 C30 C35 C34 -179(3) . 2_556
C35 C30 C35 C33 -2(5) 2_556 2_556
C30 C30 C35 C33 -177(12) 2_556 2_556
C31 C30 C35 C33 -1(3) . 2_556
C36 C30 C35 C33 -180(3) . 2_556
C35 C30 C36 C30 -146(79) 2_556 2_556
C31 C30 C36 C30 -176(9) . 2_556
C35 C30 C36 C30 2(5) . 2_556
